data_4127076
loop_
_publ_author_name
'Xu, Shan'
'Zhang, Zhan-Ming'
'Xu, Bing'
'Liu, Bing'
'Liu, Yuanyuan'
'Zhang, Junliang'

_publ_section_title
;
 Enantioselective Regiodivergent Synthesis of Chiral Pyrrolidines with Two
 Quaternary Stereocenters via Ligand-Controlled Cop-per(I)-Catalyzed
 Asymmetric 1,3-Dipolar Cycloadditions.
;
_journal_name_full 'Journal of the American Chemical Society'
_journal_paper_doi 10.1021/jacs.7b12137
_journal_year 2018
_chemical_absolute_configuration ad
_chemical_formula_sum 'C24 H24 Br Cl F3 N O3'
_chemical_formula_weight 546.80
_chemical_name_systematic
; 
 ? 
;
_space_group_IT_number 19
_symmetry_cell_setting orthorhombic
_symmetry_space_group_name_Hall 'P 2ac 2ab'
_symmetry_space_group_name_H-M 'P 21 21 21'
_atom_sites_solution_hydrogens geom
_atom_sites_solution_primary direct
_atom_sites_solution_secondary difmap
_audit_creation_method SHELXL-97
_cell_angle_alpha 90.00
_cell_angle_beta 90.00
_cell_angle_gamma 90.00
_cell_formula_units_Z 4
_cell_length_a 11.6781(4)
_cell_length_b 13.5026(4)
_cell_length_c 15.2910(5)
_cell_measurement_reflns_used 7167
_cell_measurement_temperature 296(2)
_cell_measurement_theta_max 22.14
_cell_measurement_theta_min 2.19
_cell_volume 2411.16(13)
_computing_structure_refinement 'SHELXL-97 (Sheldrick, 2008)'
_computing_structure_solution 'SHELXS-97 (Sheldrick, 2008)'
_diffrn_ambient_temperature 296(2)
_diffrn_measured_fraction_theta_full 1.000
_diffrn_measured_fraction_theta_max 1.000
_diffrn_measurement_device_type 'Bruker Smart Apex II CCD'
_diffrn_radiation_monochromator graphite
_diffrn_radiation_source 'fine-focus sealed tube'
_diffrn_radiation_type MoK\a
_diffrn_radiation_wavelength 0.71073
_diffrn_reflns_av_R_equivalents 0.0382
_diffrn_reflns_av_sigmaI/netI 0.0384
_diffrn_reflns_limit_h_max 13
_diffrn_reflns_limit_h_min -13
_diffrn_reflns_limit_k_max 16
_diffrn_reflns_limit_k_min -15
_diffrn_reflns_limit_l_max 18
_diffrn_reflns_limit_l_min -17
_diffrn_reflns_number 28161
_diffrn_reflns_theta_full 25.01
_diffrn_reflns_theta_max 25.01
_diffrn_reflns_theta_min 2.01
_exptl_absorpt_coefficient_mu 1.865
_exptl_absorpt_correction_T_max 0.5781
_exptl_absorpt_correction_T_min 0.5081
_exptl_absorpt_correction_type multi-scan
_exptl_absorpt_process_details sadabs
_exptl_crystal_colour colorless
_exptl_crystal_density_diffrn 1.506
_exptl_crystal_density_method 'not measured'
_exptl_crystal_description block
_exptl_crystal_F_000 1112
_exptl_crystal_size_max 0.42
_exptl_crystal_size_mid 0.39
_exptl_crystal_size_min 0.33
_refine_diff_density_max 0.301
_refine_diff_density_min -0.354
_refine_diff_density_rms 0.042
_refine_ls_abs_structure_details 'Flack H D (1983), Acta Cryst. A39, 876-881'
_refine_ls_abs_structure_Flack 0.000(9)
_refine_ls_extinction_method none
_refine_ls_goodness_of_fit_ref 1.018
_refine_ls_hydrogen_treatment constr
_refine_ls_matrix_type full
_refine_ls_number_parameters 298
_refine_ls_number_reflns 4238
_refine_ls_number_restraints 0
_refine_ls_restrained_S_all 1.018
_refine_ls_R_factor_all 0.0477
_refine_ls_R_factor_gt 0.0329
_refine_ls_shift/su_max 0.000
_refine_ls_shift/su_mean 0.000
_refine_ls_structure_factor_coef Fsqd
_refine_ls_weighting_details 'calc w=1/[\s^2^(Fo^2^)+(0.0299P)^2^+0.6341P] where P=(Fo^2^+2Fc^2^)/3'
_refine_ls_weighting_scheme calc
_refine_ls_wR_factor_gt 0.0728
_refine_ls_wR_factor_ref 0.0793
_reflns_number_gt 3391
_reflns_number_total 4238
_reflns_threshold_expression >2sigma(I)
_cod_data_source_file ja7b12137_si_004.cif
_cod_data_source_block z
_cod_depositor_comments
;
The following automatic conversions were performed:

'_symmetry_cell_setting' value 'Orthorhombic' changed to
'orthorhombic' according to
/home/data/users/saulius/crontab/automatic-downloads/rss-feeds/ACS/lib/dictionaries/cif_core.dic
dictionary named 'cif_core.dic' version 2.4.2 from 2011-04-26.

Automatic conversion script
Id: cif_fix_values 4973 2017-02-22 13:04:09Z antanas 
;
_cod_original_sg_symbol_H-M P2(1)2(1)2(1)
_cod_database_code 4127076

loop_
_symmetry_equiv_pos_as_xyz
'x, y, z'
'-x+1/2, -y, z+1/2'
'-x, y+1/2, -z+1/2'
'x+1/2, -y+1/2, -z'

loop_
_atom_site_label
_atom_site_type_symbol
_atom_site_fract_x
_atom_site_fract_y
_atom_site_fract_z
_atom_site_U_iso_or_equiv
_atom_site_adp_type
_atom_site_occupancy
_atom_site_symmetry_multiplicity
_atom_site_calc_flag
_atom_site_refinement_flags
Br1 Br 0.92061(3) 0.37742(3) 0.74950(3) 0.08729(16) Uani 1 1 d .
Cl1 Cl 1.61731(11) 0.66304(8) 0.94215(11) 0.1100(4) Uani 1 1 d .
O1 O 1.34492(18) 0.23484(17) 0.99016(15) 0.0624(6) Uani 1 1 d .
O2 O 1.3694(2) -0.02601(19) 1.05728(16) 0.0725(7) Uani 1 1 d .
O3 O 1.53569(19) -0.09389(17) 1.01938(13) 0.0614(6) Uani 1 1 d .
F1 F 1.69821(16) 0.15848(15) 0.84013(14) 0.0735(6) Uani 1 1 d .
F2 F 1.59780(15) 0.06255(15) 0.76009(12) 0.0726(5) Uani 1 1 d .
F3 F 1.69612(16) 0.00249(16) 0.86609(14) 0.0736(6) Uani 1 1 d .
N1 N 1.32890(19) 0.04277(19) 0.89479(17) 0.0520(6) Uani 1 1 d .
H1B H 1.2650 0.0237 0.9172 0.062 Uiso 1 1 calc R
C1 C 1.4159(3) 0.4306(3) 0.9812(3) 0.0681(9) Uani 1 1 d .
H1A H 1.3481 0.4172 1.0107 0.082 Uiso 1 1 calc R
C2 C 1.4611(4) 0.5244(3) 0.9832(3) 0.0822(12) Uani 1 1 d .
H2A H 1.4233 0.5748 1.0130 0.099 Uiso 1 1 calc R
C3 C 1.5616(3) 0.5432(3) 0.9411(3) 0.0698(10) Uani 1 1 d .
C4 C 1.6187(3) 0.4714(3) 0.8977(2) 0.0606(9) Uani 1 1 d .
H4A H 1.6880 0.4855 0.8704 0.073 Uiso 1 1 calc R
C5 C 1.5738(3) 0.3776(2) 0.8939(2) 0.0538(7) Uani 1 1 d .
H5A H 1.6125 0.3283 0.8635 0.065 Uiso 1 1 calc R
C6 C 1.4708(2) 0.3556(2) 0.9353(2) 0.0489(7) Uani 1 1 d .
C7 C 1.4181(2) 0.2551(2) 0.9360(2) 0.0480(7) Uani 1 1 d .
C8 C 1.4527(2) 0.1791(2) 0.86745(19) 0.0456(7) Uani 1 1 d .
H8A H 1.4923 0.2120 0.8190 0.055 Uiso 1 1 calc R
C9 C 1.5296(2) 0.0944(2) 0.90546(18) 0.0450(7) Uani 1 1 d .
C10 C 1.4425(2) 0.0015(2) 0.91160(19) 0.0465(7) Uani 1 1 d .
C11 C 1.3460(2) 0.1225(2) 0.83260(19) 0.0470(7) Uani 1 1 d .
H11A H 1.3679 0.0921 0.7769 0.056 Uiso 1 1 calc R
C12 C 1.2408(2) 0.1841(2) 0.8156(2) 0.0487(7) Uani 1 1 d .
C13 C 1.1329(2) 0.1569(2) 0.8433(2) 0.0516(8) Uani 1 1 d .
H13A H 1.1241 0.0989 0.8754 0.062 Uiso 1 1 calc R
C14 C 1.0380(3) 0.2135(3) 0.8246(2) 0.0573(8) Uani 1 1 d .
H14A H 0.9660 0.1939 0.8439 0.069 Uiso 1 1 calc R
C15 C 1.0503(3) 0.2991(2) 0.7772(2) 0.0581(9) Uani 1 1 d .
C16 C 1.1556(3) 0.3282(3) 0.7481(3) 0.0722(9) Uani 1 1 d .
H16A H 1.1637 0.3859 0.7154 0.087 Uiso 1 1 calc R
C17 C 1.2499(3) 0.2708(3) 0.7678(3) 0.0703(10) Uani 1 1 d .
H17A H 1.3216 0.2909 0.7484 0.084 Uiso 1 1 calc R
C18 C 1.5827(2) 0.1215(2) 0.99394(19) 0.0536(7) Uani 1 1 d .
H18A H 1.6335 0.1769 0.9866 0.080 Uiso 1 1 calc R
H18B H 1.6249 0.0659 1.0162 0.080 Uiso 1 1 calc R
H18C H 1.5231 0.1388 1.0344 0.080 Uiso 1 1 calc R
C19 C 1.6294(3) 0.0789(3) 0.8425(2) 0.0587(8) Uani 1 1 d .
C20 C 1.4428(3) -0.0405(2) 1.0047(2) 0.0506(7) Uani 1 1 d .
C21 C 1.4637(3) -0.0856(2) 0.8481(2) 0.0576(8) Uani 1 1 d .
H21A H 1.4581 -0.0618 0.7884 0.069 Uiso 1 1 calc R
H21B H 1.5406 -0.1108 0.8569 0.069 Uiso 1 1 calc R
C22 C 1.3777(3) -0.1695(3) 0.8618(3) 0.0730(10) Uani 1 1 d .
H22A H 1.3933 -0.2219 0.8210 0.110 Uiso 1 1 calc R
H22B H 1.3015 -0.1450 0.8525 0.110 Uiso 1 1 calc R
H22C H 1.3843 -0.1943 0.9204 0.110 Uiso 1 1 calc R
C23 C 1.5488(4) -0.1342(3) 1.1074(2) 0.0834(12) Uani 1 1 d .
H23A H 1.4950 -0.1022 1.1466 0.100 Uiso 1 1 calc R
H23B H 1.5319 -0.2046 1.1068 0.100 Uiso 1 1 calc R
C24 C 1.6599(5) -0.1192(5) 1.1374(4) 0.144(3) Uani 1 1 d .
H24A H 1.6671 -0.1456 1.1955 0.216 Uiso 1 1 calc R
H24B H 1.6763 -0.0496 1.1383 0.216 Uiso 1 1 calc R
H24C H 1.7130 -0.1522 1.0993 0.216 Uiso 1 1 calc R

loop_
_atom_site_aniso_label
_atom_site_aniso_U_11
_atom_site_aniso_U_22
_atom_site_aniso_U_33
_atom_site_aniso_U_23
_atom_site_aniso_U_13
_atom_site_aniso_U_12
Br1 0.0713(2) 0.0839(3) 0.1067(3) -0.0119(3) -0.0249(3) 0.02881(19)
Cl1 0.1062(9) 0.0531(6) 0.1708(13) -0.0033(7) -0.0219(8) -0.0079(6)
O1 0.0508(13) 0.0736(16) 0.0629(14) -0.0072(12) 0.0164(11) -0.0047(11)
O2 0.0646(14) 0.0949(18) 0.0579(14) 0.0078(13) 0.0165(13) 0.0087(13)
O3 0.0586(12) 0.0758(15) 0.0497(12) 0.0107(11) -0.0054(10) 0.0105(12)
F1 0.0482(10) 0.0819(14) 0.0902(14) -0.0088(11) 0.0212(10) -0.0066(10)
F2 0.0700(11) 0.0962(14) 0.0515(11) -0.0118(11) 0.0179(10) 0.0015(10)
F3 0.0480(10) 0.0807(13) 0.0920(15) -0.0086(11) 0.0099(10) 0.0157(10)
N1 0.0337(12) 0.0532(15) 0.0690(17) 0.0110(14) -0.0064(11) -0.0043(11)
C1 0.0536(19) 0.058(2) 0.093(3) -0.0070(19) 0.0048(19) 0.0042(17)
C2 0.073(3) 0.066(3) 0.108(3) -0.018(2) -0.003(2) 0.020(2)
C3 0.064(2) 0.053(2) 0.093(3) -0.001(2) -0.026(2) 0.0004(18)
C4 0.0509(18) 0.059(2) 0.071(2) 0.0053(18) -0.0126(17) -0.0038(16)
C5 0.0430(15) 0.0598(19) 0.0587(18) -0.0041(16) -0.0037(14) -0.0013(16)
C6 0.0405(15) 0.0530(19) 0.0530(18) -0.0019(15) -0.0084(14) 0.0036(13)
C7 0.0363(14) 0.0592(18) 0.0485(17) -0.0016(15) -0.0016(15) 0.0023(14)
C8 0.0389(15) 0.0553(17) 0.0425(16) -0.0015(14) 0.0029(13) -0.0030(13)
C9 0.0372(13) 0.0540(18) 0.0438(16) -0.0034(14) 0.0028(12) 0.0000(13)
C10 0.0405(16) 0.0553(18) 0.0439(17) -0.0004(14) -0.0013(13) 0.0029(14)
C11 0.0434(15) 0.0536(17) 0.0441(16) -0.0052(15) -0.0016(13) -0.0023(14)
C12 0.0451(16) 0.0523(18) 0.0489(18) 0.0009(15) -0.0050(14) -0.0015(13)
C13 0.0474(17) 0.0552(19) 0.0521(19) 0.0054(15) -0.0048(14) -0.0053(14)
C14 0.0395(16) 0.073(2) 0.059(2) -0.0057(18) -0.0054(15) -0.0023(15)
C15 0.060(2) 0.0545(19) 0.060(2) -0.0096(16) -0.0174(15) 0.0089(15)
C16 0.064(2) 0.063(2) 0.090(3) 0.017(2) -0.013(2) 0.0002(16)
C17 0.0507(17) 0.077(2) 0.083(3) 0.018(2) -0.0014(18) -0.0036(16)
C18 0.0438(15) 0.0645(19) 0.0524(17) -0.0008(16) -0.0065(13) -0.0003(16)
C19 0.0427(17) 0.068(2) 0.066(2) -0.0056(18) 0.0061(16) 0.0018(17)
C20 0.0443(17) 0.0586(19) 0.0491(19) 0.0003(15) -0.0027(15) -0.0033(14)
C21 0.0602(18) 0.0615(19) 0.0511(18) -0.0116(16) -0.0073(16) 0.0018(16)
C22 0.072(2) 0.061(2) 0.086(3) -0.016(2) -0.012(2) -0.0043(19)
C23 0.084(3) 0.104(3) 0.062(2) 0.022(2) -0.010(2) 0.010(2)
C24 0.131(4) 0.179(6) 0.123(4) 0.078(4) -0.080(4) -0.054(4)

loop_
_atom_type_symbol
_atom_type_description
_atom_type_scat_dispersion_real
_atom_type_scat_dispersion_imag
_atom_type_scat_source
C C 0.0033 0.0016 'International Tables Vol C Tables 4.2.6.8 and 6.1.1.4'
H H 0.0000 0.0000 'International Tables Vol C Tables 4.2.6.8 and 6.1.1.4'
N N 0.0061 0.0033 'International Tables Vol C Tables 4.2.6.8 and 6.1.1.4'
O O 0.0106 0.0060 'International Tables Vol C Tables 4.2.6.8 and 6.1.1.4'
F F 0.0171 0.0103 'International Tables Vol C Tables 4.2.6.8 and 6.1.1.4'
Cl Cl 0.1484 0.1585 'International Tables Vol C Tables 4.2.6.8 and 6.1.1.4'
Br Br -0.2901 2.4595 'International Tables Vol C Tables 4.2.6.8 and 6.1.1.4'

loop_
_geom_angle_atom_site_label_1
_geom_angle_atom_site_label_2
_geom_angle_atom_site_label_3
_geom_angle
C20 O3 C23 116.5(3)
C11 N1 C10 105.8(2)
C11 N1 H1B 127.1
C10 N1 H1B 127.1
C2 C1 C6 120.5(3)
C2 C1 H1A 119.8
C6 C1 H1A 119.8
C3 C2 C1 119.5(4)
C3 C2 H2A 120.3
C1 C2 H2A 120.3
C4 C3 C2 121.6(3)
C4 C3 Cl1 119.1(3)
C2 C3 Cl1 119.3(3)
C3 C4 C5 119.6(3)
C3 C4 H4A 120.2
C5 C4 H4A 120.2
C4 C5 C6 120.6(3)
C4 C5 H5A 119.7
C6 C5 H5A 119.7
C1 C6 C5 118.2(3)
C1 C6 C7 118.0(3)
C5 C6 C7 123.7(3)
O1 C7 C6 119.9(3)
O1 C7 C8 120.1(3)
C6 C7 C8 120.0(3)
C7 C8 C11 110.8(2)
C7 C8 C9 112.9(2)
C11 C8 C9 103.2(2)
C7 C8 H8A 109.9
C11 C8 H8A 109.9
C9 C8 H8A 109.9
C19 C9 C18 106.3(2)
C19 C9 C8 107.7(2)
C18 C9 C8 112.6(2)
C19 C9 C10 114.2(2)
C18 C9 C10 112.9(2)
C8 C9 C10 103.1(2)
N1 C10 C20 107.8(2)
N1 C10 C21 108.9(2)
C20 C10 C21 107.5(3)
N1 C10 C9 105.4(2)
C20 C10 C9 109.9(2)
C21 C10 C9 116.9(2)
N1 C11 C12 114.3(2)
N1 C11 C8 104.5(2)
C12 C11 C8 116.2(3)
N1 C11 H11A 107.1
C12 C11 H11A 107.1
C8 C11 H11A 107.1
C13 C12 C17 117.2(3)
C13 C12 C11 123.0(3)
C17 C12 C11 119.7(3)
C14 C13 C12 121.5(3)
C14 C13 H13A 119.2
C12 C13 H13A 119.2
C15 C14 C13 119.6(3)
C15 C14 H14A 120.2
C13 C14 H14A 120.2
C16 C15 C14 120.6(3)
C16 C15 Br1 119.1(3)
C14 C15 Br1 120.3(3)
C15 C16 C17 119.0(3)
C15 C16 H16A 120.5
C17 C16 H16A 120.5
C16 C17 C12 122.0(3)
C16 C17 H17A 119.0
C12 C17 H17A 119.0
C9 C18 H18A 109.5
C9 C18 H18B 109.5
H18A C18 H18B 109.5
C9 C18 H18C 109.5
H18A C18 H18C 109.5
H18B C18 H18C 109.5
F2 C19 F1 105.8(3)
F2 C19 F3 106.7(3)
F1 C19 F3 105.9(2)
F2 C19 C9 114.1(2)
F1 C19 C9 111.4(3)
F3 C19 C9 112.3(3)
O2 C20 O3 124.5(3)
O2 C20 C10 124.3(3)
O3 C20 C10 111.2(3)
C22 C21 C10 111.9(3)
C22 C21 H21A 109.2
C10 C21 H21A 109.2
C22 C21 H21B 109.2
C10 C21 H21B 109.2
H21A C21 H21B 107.9
C21 C22 H22A 109.5
C21 C22 H22B 109.5
H22A C22 H22B 109.5
C21 C22 H22C 109.5
H22A C22 H22C 109.5
H22B C22 H22C 109.5
C24 C23 O3 110.4(4)
C24 C23 H23A 109.6
O3 C23 H23A 109.6
C24 C23 H23B 109.6
O3 C23 H23B 109.6
H23A C23 H23B 108.1
C23 C24 H24A 109.5
C23 C24 H24B 109.5
H24A C24 H24B 109.5
C23 C24 H24C 109.5
H24A C24 H24C 109.5
H24B C24 H24C 109.5

loop_
_geom_bond_atom_site_label_1
_geom_bond_atom_site_label_2
_geom_bond_distance
Br1 C15 1.895(3)
Cl1 C3 1.744(4)
O1 C7 1.221(4)
O2 C20 1.191(4)
O3 C20 1.321(4)
O3 C23 1.460(4)
F1 C19 1.343(4)
F2 C19 1.331(4)
F3 C19 1.342(4)
N1 C11 1.451(4)
N1 C10 1.462(4)
N1 H1B 0.8600
C1 C2 1.373(5)
C1 C6 1.388(4)
C1 H1A 0.9300
C2 C3 1.363(6)
C2 H2A 0.9300
C3 C4 1.351(5)
C4 C5 1.373(4)
C4 H4A 0.9300
C5 C6 1.391(4)
C5 H5A 0.9300
C6 C7 1.490(4)
C7 C8 1.522(4)
C8 C11 1.556(4)
C8 C9 1.566(4)
C8 H8A 0.9800
C9 C19 1.526(4)
C9 C18 1.533(4)
C9 C10 1.617(4)
C10 C20 1.534(4)
C10 C21 1.545(4)
C11 C12 1.506(4)
C11 H11A 0.9800
C12 C13 1.379(4)
C12 C17 1.384(5)
C13 C14 1.377(4)
C13 H13A 0.9300
C14 C15 1.372(5)
C14 H14A 0.9300
C15 C16 1.366(5)
C16 C17 1.380(5)
C16 H16A 0.9300
C17 H17A 0.9300
C18 H18A 0.9600
C18 H18B 0.9600
C18 H18C 0.9600
C21 C22 1.528(5)
C21 H21A 0.9700
C21 H21B 0.9700
C22 H22A 0.9600
C22 H22B 0.9600
C22 H22C 0.9600
C23 C24 1.392(6)
C23 H23A 0.9700
C23 H23B 0.9700
C24 H24A 0.9600
C24 H24B 0.9600
C24 H24C 0.9600

loop_
_geom_torsion_atom_site_label_1
_geom_torsion_atom_site_label_2
_geom_torsion_atom_site_label_3
_geom_torsion_atom_site_label_4
_geom_torsion
C6 C1 C2 C3 -1.2(6)
C1 C2 C3 C4 -0.4(6)
C1 C2 C3 Cl1 178.8(3)
C2 C3 C4 C5 1.4(6)
Cl1 C3 C4 C5 -177.9(3)
C3 C4 C5 C6 -0.7(5)
C2 C1 C6 C5 1.8(5)
C2 C1 C6 C7 179.6(3)
C4 C5 C6 C1 -0.8(5)
C4 C5 C6 C7 -178.5(3)
C1 C6 C7 O1 -15.9(4)
C5 C6 C7 O1 161.8(3)
C1 C6 C7 C8 162.1(3)
C5 C6 C7 C8 -20.3(4)
O1 C7 C8 C11 40.4(4)
C6 C7 C8 C11 -137.6(3)
O1 C7 C8 C9 -74.8(3)
C6 C7 C8 C9 107.3(3)
C7 C8 C9 C19 -134.2(3)
C11 C8 C9 C19 106.2(3)
C7 C8 C9 C18 -17.3(3)
C11 C8 C9 C18 -136.9(2)
C7 C8 C9 C10 104.7(3)
C11 C8 C9 C10 -14.9(3)
C11 N1 C10 C20 150.9(2)
C11 N1 C10 C21 -92.7(3)
C11 N1 C10 C9 33.6(3)
C19 C9 C10 N1 -126.7(3)
C18 C9 C10 N1 111.7(3)
C8 C9 C10 N1 -10.1(3)
C19 C9 C10 C20 117.4(3)
C18 C9 C10 C20 -4.2(3)
C8 C9 C10 C20 -126.1(2)
C19 C9 C10 C21 -5.5(4)
C18 C9 C10 C21 -127.1(3)
C8 C9 C10 C21 111.1(3)
C10 N1 C11 C12 -172.2(2)
C10 N1 C11 C8 -44.1(3)
C7 C8 C11 N1 -85.2(3)
C9 C8 C11 N1 35.9(3)
C7 C8 C11 C12 41.7(3)
C9 C8 C11 C12 162.8(2)
N1 C11 C12 C13 -11.6(4)
C8 C11 C12 C13 -133.4(3)
N1 C11 C12 C17 170.5(3)
C8 C11 C12 C17 48.7(4)
C17 C12 C13 C14 -0.2(5)
C11 C12 C13 C14 -178.1(3)
C12 C13 C14 C15 0.1(5)
C13 C14 C15 C16 0.4(5)
C13 C14 C15 Br1 179.3(2)
C14 C15 C16 C17 -0.7(6)
Br1 C15 C16 C17 -179.6(3)
C15 C16 C17 C12 0.5(6)
C13 C12 C17 C16 -0.1(5)
C11 C12 C17 C16 177.9(3)
C18 C9 C19 F2 -174.8(3)
C8 C9 C19 F2 -53.8(3)
C10 C9 C19 F2 60.1(4)
C18 C9 C19 F1 -55.0(3)
C8 C9 C19 F1 65.9(3)
C10 C9 C19 F1 179.8(2)
C18 C9 C19 F3 63.6(3)
C8 C9 C19 F3 -175.5(2)
C10 C9 C19 F3 -61.6(3)
C23 O3 C20 O2 -2.1(5)
C23 O3 C20 C10 177.2(3)
N1 C10 C20 O2 -11.5(4)
C21 C10 C20 O2 -128.9(3)
C9 C10 C20 O2 102.8(4)
N1 C10 C20 O3 169.2(2)
C21 C10 C20 O3 51.9(3)
C9 C10 C20 O3 -76.4(3)
N1 C10 C21 C22 -62.0(3)
C20 C10 C21 C22 54.6(3)
C9 C10 C21 C22 178.7(3)
C20 O3 C23 C24 -134.4(5)
